data_7017435
loop_
_publ_author_name
'Huynh, Han Vinh'
'Sim, Weiheng'
'Chin, Chee Fei'

_publ_section_title
;
 [2]Rotaxanes with Palladium(ii)-NHC stoppers.
;
_journal_issue 44
_journal_name_full 'Dalton transactions (Cambridge, England : 2003)'
_journal_page_first 11690
_journal_page_last 11692
_journal_paper_doi 10.1039/c1dt11472g
_journal_volume 40
_journal_year 2011
_chemical_formula_sum 'C64 H80 B2 Br4 F8 N16 Pd2'
_chemical_formula_weight 1779.50
_chemical_name_systematic
;
?
;
_space_group_IT_number 14
_symmetry_cell_setting monoclinic
_symmetry_space_group_name_Hall '-P 2ybc'
_symmetry_space_group_name_H-M 'P 1 21/c 1'
_atom_sites_solution_hydrogens geom
_atom_sites_solution_primary direct
_atom_sites_solution_secondary difmap
_audit_creation_method SHELXL-97
_cell_angle_alpha 90.00
_cell_angle_beta 105.640(2)
_cell_angle_gamma 90.00
_cell_formula_units_Z 2
_cell_length_a 21.8931(16)
_cell_length_b 12.5992(10)
_cell_length_c 14.5756(11)
_cell_measurement_reflns_used 6464
_cell_measurement_temperature 223(2)
_cell_measurement_theta_max 26.95
_cell_measurement_theta_min 2.53
_cell_volume 3871.6(5)
_computing_cell_refinement 'Bruker SMART'
_computing_data_collection 'Bruker SMART'
_computing_data_reduction 'Bruker SAINT'
_computing_molecular_graphics 'Bruker SHELXTL'
_computing_publication_material 'Bruker SHELXTL'
_computing_structure_refinement 'SHELXL-97 (Sheldrick, 1997)'
_computing_structure_solution 'SHELXS-97 (Sheldrick, 1990)'
_diffrn_ambient_temperature 223(2)
_diffrn_measured_fraction_theta_full 0.999
_diffrn_measured_fraction_theta_max 0.999
_diffrn_measurement_device_type 'CCD area detector'
_diffrn_measurement_method 'phi and omega scans'
_diffrn_radiation_monochromator graphite
_diffrn_radiation_source 'fine-focus sealed tube'
_diffrn_radiation_type MoK\a
_diffrn_radiation_wavelength 0.71073
_diffrn_reflns_av_R_equivalents 0.0385
_diffrn_reflns_av_sigmaI/netI 0.0476
_diffrn_reflns_limit_h_max 27
_diffrn_reflns_limit_h_min -28
_diffrn_reflns_limit_k_max 15
_diffrn_reflns_limit_k_min -16
_diffrn_reflns_limit_l_max 18
_diffrn_reflns_limit_l_min -8
_diffrn_reflns_number 26567
_diffrn_reflns_theta_full 27.50
_diffrn_reflns_theta_max 27.50
_diffrn_reflns_theta_min 1.88
_exptl_absorpt_coefficient_mu 2.596
_exptl_absorpt_correction_T_max 0.9033
_exptl_absorpt_correction_T_min 0.4233
_exptl_absorpt_correction_type multi-scan
_exptl_absorpt_process_details 'Sadabs, (Sheldrick 2001)'
_exptl_crystal_colour Yellow
_exptl_crystal_density_diffrn 1.526
_exptl_crystal_density_meas ?
_exptl_crystal_density_method 'not measured'
_exptl_crystal_description Block
_exptl_crystal_F_000 1780
_exptl_crystal_size_max 0.40
_exptl_crystal_size_mid 0.36
_exptl_crystal_size_min 0.04
_refine_diff_density_max 0.935
_refine_diff_density_min -0.524
_refine_diff_density_rms 0.087
_refine_ls_extinction_method none
_refine_ls_goodness_of_fit_ref 1.017
_refine_ls_hydrogen_treatment constr
_refine_ls_matrix_type full
_refine_ls_number_parameters 478
_refine_ls_number_reflns 8890
_refine_ls_number_restraints 82
_refine_ls_restrained_S_all 1.025
_refine_ls_R_factor_all 0.0581
_refine_ls_R_factor_gt 0.0385
_refine_ls_shift/su_max 0.002
_refine_ls_shift/su_mean 0.000
_refine_ls_structure_factor_coef Fsqd
_refine_ls_weighting_details 'calc w=1/[\s^2^(Fo^2^)+(0.0521P)^2^+0.0000P] where P=(Fo^2^+2Fc^2^)/3'
_refine_ls_weighting_scheme calc
_refine_ls_wR_factor_gt 0.0891
_refine_ls_wR_factor_ref 0.0977
_reflns_number_gt 6763
_reflns_number_total 8890
_reflns_threshold_expression >2sigma(I)
_cod_data_source_file c1dt11472g.txt
_cod_data_source_block a135a
_cod_depositor_comments
;
The following automatic conversions were performed:

'_symmetry_cell_setting' value 'Monoclinic' changed to 'monoclinic'
according to /home/saulius/struct/CIF-dictionaries/cif_core.dic
dictionary named 'cif_core.dic' version 2.4.1 from
2010-06-29.

'_exptl_absorpt_correction_type' value 'Multi-scan'
changed to 'multi-scan' according to
/home/saulius/struct/CIF-dictionaries/cif_core.dic dictionary named
'cif_core.dic' version 2.4.1 from 2010-06-29.

Automatic conversion script
Id: cif_fix_values 1715 2011-07-08 13:25:40Z adriana 

The following automatic conversions were performed:

'_exptl_crystal_density_meas' value 'Not Measured' was changed to '?'
- the value is perceived as not measured.

Automatic conversion script
Id: cif_fix_values 3008 2015-01-20 13:52:24Z robertas 
;
_cod_original_sg_symbol_H-M P2(1)/c
_cod_database_code 7017435

loop_
_symmetry_equiv_pos_as_xyz
'x, y, z'
'-x, y+1/2, -z+1/2'
'-x, -y, -z'
'x, -y-1/2, z-1/2'

loop_
_atom_site_label
_atom_site_type_symbol
_atom_site_fract_x
_atom_site_fract_y
_atom_site_fract_z
_atom_site_U_iso_or_equiv
_atom_site_adp_type
_atom_site_occupancy
_atom_site_symmetry_multiplicity
_atom_site_calc_flag
_atom_site_refinement_flags
_atom_site_disorder_assembly
_atom_site_disorder_group
Pd1 Pd 0.169086(9) 0.450993(16) 0.292985(16) 0.02884(7) Uani 1 1 d . . .
Br1 Br 0.177415(17) 0.31832(3) 0.41630(3) 0.05081(11) Uani 1 1 d . . .
Br2 Br 0.157782(18) 0.59619(3) 0.18030(3) 0.05586(12) Uani 1 1 d . . .
N1 N 0.04163(11) 0.50571(19) 0.30864(17) 0.0325(5) Uani 1 1 d . . .
N2 N 0.11513(11) 0.59019(18) 0.41415(17) 0.0303(5) Uani 1 1 d . . .
N3 N 0.23584(10) 0.36964(18) 0.23847(17) 0.0316(5) Uani 1 1 d . . .
N4 N 0.45074(11) 0.05965(19) 0.07533(19) 0.0370(6) Uani 1 1 d . . .
C1 C 0.10445(12) 0.5209(2) 0.3418(2) 0.0281(6) Uani 1 1 d . . .
C2 C 0.01043(14) 0.5677(2) 0.3619(2) 0.0346(7) Uani 1 1 d . . .
C3 C -0.05368(15) 0.5817(3) 0.3558(3) 0.0475(8) Uani 1 1 d . . .
H3 H -0.0855 0.5456 0.3103 0.057 Uiso 1 1 calc R . .
C4 C -0.06791(16) 0.6512(3) 0.4201(3) 0.0562(10) Uani 1 1 d . . .
H4 H -0.1106 0.6615 0.4192 0.067 Uiso 1 1 calc R . .
C5 C -0.02170(17) 0.7060(3) 0.4854(3) 0.0523(9) Uani 1 1 d . . .
H5 H -0.0339 0.7539 0.5267 0.063 Uiso 1 1 calc R . .
C6 C 0.04185(15) 0.6930(2) 0.4925(2) 0.0419(7) Uani 1 1 d . . .
H6 H 0.0733 0.7299 0.5379 0.050 Uiso 1 1 calc R . .
C7 C 0.05705(13) 0.6220(2) 0.4285(2) 0.0319(6) Uani 1 1 d . . .
C8 C 0.01248(15) 0.4385(3) 0.2259(2) 0.0434(8) Uani 1 1 d . . .
H8 H 0.0478 0.4046 0.2062 0.052 Uiso 1 1 calc R . .
C9 C -0.0262(2) 0.3495(3) 0.2515(3) 0.0719(12) Uani 1 1 d . . .
H9A H 0.0002 0.3081 0.3031 0.108 Uiso 1 1 calc R . .
H9B H -0.0423 0.3043 0.1964 0.108 Uiso 1 1 calc R . .
H9C H -0.0616 0.3791 0.2713 0.108 Uiso 1 1 calc R . .
C10 C -0.02304(18) 0.5065(4) 0.1429(3) 0.0661(11) Uani 1 1 d . . .
H10A H -0.0568 0.5445 0.1604 0.099 Uiso 1 1 calc R . .
H10B H -0.0411 0.4617 0.0883 0.099 Uiso 1 1 calc R . .
H10C H 0.0060 0.5570 0.1271 0.099 Uiso 1 1 calc R . .
C11 C 0.17918(14) 0.6255(2) 0.4670(2) 0.0402(7) Uani 1 1 d . . .
H11 H 0.2097 0.5883 0.4390 0.048 Uiso 1 1 calc R . .
C12 C 0.18652(18) 0.7444(3) 0.4516(3) 0.0627(11) Uani 1 1 d . . .
H12A H 0.1776 0.7589 0.3839 0.094 Uiso 1 1 calc R . .
H12B H 0.2296 0.7660 0.4832 0.094 Uiso 1 1 calc R . .
H12C H 0.1571 0.7835 0.4780 0.094 Uiso 1 1 calc R . .
C13 C 0.19363(18) 0.5925(3) 0.5699(3) 0.0615(10) Uani 1 1 d . . .
H13A H 0.1677 0.6334 0.6014 0.092 Uiso 1 1 calc R . .
H13B H 0.2381 0.6053 0.6009 0.092 Uiso 1 1 calc R . .
H13C H 0.1844 0.5176 0.5736 0.092 Uiso 1 1 calc R . .
C14 C 0.22739(14) 0.2653(2) 0.2209(2) 0.0393(7) Uani 1 1 d . . .
H14 H 0.1924 0.2317 0.2343 0.047 Uiso 1 1 calc R . .
C15 C 0.26762(14) 0.2057(2) 0.1842(2) 0.0386(7) Uani 1 1 d . . .
H15 H 0.2591 0.1334 0.1705 0.046 Uiso 1 1 calc R . .
C16 C 0.32085(12) 0.2525(2) 0.1673(2) 0.0300(6) Uani 1 1 d . . .
C17 C 0.33024(13) 0.3598(2) 0.1873(2) 0.0338(7) Uani 1 1 d . . .
H17 H 0.3661 0.3945 0.1780 0.041 Uiso 1 1 calc R . .
C18 C 0.28606(13) 0.4155(2) 0.2213(2) 0.0342(7) Uani 1 1 d . . .
H18 H 0.2921 0.4887 0.2326 0.041 Uiso 1 1 calc R . .
C19 C 0.47235(14) 0.1424(2) 0.1321(2) 0.0362(7) Uani 1 1 d . . .
H19 H 0.5162 0.1561 0.1520 0.043 Uiso 1 1 calc R . .
C20 C 0.43109(13) 0.2074(2) 0.1613(2) 0.0346(7) Uani 1 1 d . . .
H20 H 0.4466 0.2654 0.2015 0.041 Uiso 1 1 calc R . .
C21 C 0.36661(13) 0.1876(2) 0.1317(2) 0.0310(6) Uani 1 1 d . . .
C22 C 0.34524(14) 0.1037(2) 0.0697(2) 0.0413(8) Uani 1 1 d . . .
H22 H 0.3015 0.0905 0.0461 0.050 Uiso 1 1 calc R . .
C23 C 0.38839(15) 0.0403(3) 0.0431(3) 0.0449(8) Uani 1 1 d . . .
H23 H 0.3741 -0.0173 0.0020 0.054 Uiso 1 1 calc R . .
C24 C 0.49616(15) -0.0147(3) 0.0486(2) 0.0426(8) Uani 1 1 d . . .
H24A H 0.4803 -0.0876 0.0472 0.051 Uiso 1 1 calc R . .
H24B H 0.5374 -0.0110 0.0962 0.051 Uiso 1 1 calc R . .
N1S N 0.41449(16) 0.2214(3) 0.8986(3) 0.0699(10) Uani 1 1 d . . .
C1S C 0.39403(18) 0.2960(3) 0.9172(3) 0.0591(10) Uani 1 1 d . . .
C2S C 0.3689(3) 0.3951(4) 0.9420(5) 0.127(3) Uani 1 1 d . . .
H2S1 H 0.3244 0.3862 0.9390 0.191 Uiso 1 1 calc R . .
H2S2 H 0.3734 0.4499 0.8975 0.191 Uiso 1 1 calc R . .
H2S3 H 0.3922 0.4155 1.0061 0.191 Uiso 1 1 calc R . .
N2S N 0.3328(2) 0.6129(4) 0.0841(5) 0.120(2) Uani 1 1 d . . .
C3S C 0.3814(2) 0.6368(3) 0.0831(4) 0.0698(12) Uani 1 1 d . . .
C4S C 0.4450(2) 0.6658(4) 0.0806(4) 0.0808(14) Uani 1 1 d . . .
H4S1 H 0.4750 0.6144 0.1167 0.121 Uiso 1 1 calc R . .
H4S2 H 0.4552 0.7357 0.1084 0.121 Uiso 1 1 calc R . .
H4S3 H 0.4473 0.6666 0.0151 0.121 Uiso 1 1 calc R . .
N3S N 0.36669(19) 0.8547(3) 0.8837(3) 0.0908(13) Uani 1 1 d . . .
C5S C 0.33748(19) 0.7914(3) 0.8380(3) 0.0610(10) Uani 1 1 d . . .
C6S C 0.3006(2) 0.7118(4) 0.7778(4) 0.0916(17) Uani 1 1 d . . .
H6S1 H 0.2607 0.7424 0.7414 0.137 Uiso 1 1 calc R . .
H6S2 H 0.2922 0.6539 0.8165 0.137 Uiso 1 1 calc R . .
H6S3 H 0.3238 0.6852 0.7345 0.137 Uiso 1 1 calc R . .
N4S N 0.20054(18) 0.0081(3) 0.3041(3) 0.0746(10) Uani 1 1 d . . .
C7S C 0.20052(17) 0.0212(3) 0.3807(3) 0.0543(9) Uani 1 1 d . . .
C8S C 0.2008(2) 0.0365(3) 0.4788(3) 0.0651(11) Uani 1 1 d . . .
H8S1 H 0.1619 0.0083 0.4890 0.098 Uiso 1 1 calc R . .
H8S2 H 0.2037 0.1118 0.4935 0.098 Uiso 1 1 calc R . .
H8S3 H 0.2369 0.0000 0.5199 0.098 Uiso 1 1 calc R . .
B1 B 0.45818(19) 0.9203(3) 0.2881(3) 0.0469(10) Uani 1 1 d D . .
F1 F 0.4205(7) 1.0066(10) 0.2886(13) 0.087(4) Uani 0.49(2) 1 d PD A 1
F2 F 0.5163(5) 0.9532(11) 0.2854(11) 0.083(4) Uani 0.49(2) 1 d PD A 1
F3 F 0.4581(6) 0.8562(10) 0.3595(11) 0.109(5) Uani 0.49(2) 1 d PDU A 1
F4 F 0.4304(7) 0.8683(13) 0.2032(8) 0.135(5) Uani 0.49(2) 1 d PDU A 1
F1A F 0.4111(7) 0.9915(9) 0.2677(11) 0.092(4) Uani 0.51(2) 1 d PDU A 2
F2A F 0.5103(6) 0.9539(11) 0.2623(12) 0.091(4) Uani 0.51(2) 1 d PD A 2
F4A F 0.4390(3) 0.8271(8) 0.2441(13) 0.115(5) Uani 0.51(2) 1 d PD A 2
F3A F 0.4773(7) 0.9014(15) 0.3853(6) 0.125(4) Uani 0.51(2) 1 d PDU A 2

loop_
_atom_site_aniso_label
_atom_site_aniso_U_11
_atom_site_aniso_U_22
_atom_site_aniso_U_33
_atom_site_aniso_U_23
_atom_site_aniso_U_13
_atom_site_aniso_U_12
Pd1 0.02787(12) 0.03236(12) 0.02996(13) -0.00323(9) 0.01412(9) 0.00580(8)
Br1 0.0644(2) 0.0474(2) 0.0496(2) 0.00970(16) 0.03087(19) 0.01686(16)
Br2 0.0678(2) 0.0544(2) 0.0572(2) 0.01806(18) 0.0371(2) 0.02022(17)
N1 0.0297(12) 0.0402(13) 0.0286(13) -0.0079(11) 0.0097(11) 0.0037(10)
N2 0.0309(12) 0.0336(12) 0.0293(13) -0.0036(10) 0.0134(11) 0.0034(10)
N3 0.0281(12) 0.0375(13) 0.0334(13) -0.0066(11) 0.0151(11) 0.0049(10)
N4 0.0368(13) 0.0382(14) 0.0418(15) -0.0044(12) 0.0206(12) 0.0086(11)
C1 0.0298(14) 0.0308(13) 0.0252(14) -0.0017(11) 0.0101(12) 0.0045(11)
C2 0.0343(15) 0.0398(16) 0.0329(16) -0.0010(13) 0.0148(13) 0.0077(12)
C3 0.0295(16) 0.071(2) 0.044(2) -0.0021(18) 0.0128(15) 0.0091(15)
C4 0.0382(18) 0.086(3) 0.050(2) 0.002(2) 0.0205(18) 0.0215(18)
C5 0.055(2) 0.062(2) 0.047(2) -0.0035(18) 0.0268(19) 0.0231(18)
C6 0.0491(19) 0.0413(17) 0.0379(18) -0.0076(14) 0.0164(16) 0.0099(14)
C7 0.0327(15) 0.0384(15) 0.0274(15) -0.0006(12) 0.0126(13) 0.0079(12)
C8 0.0393(17) 0.056(2) 0.0346(17) -0.0179(16) 0.0097(14) -0.0010(15)
C9 0.072(3) 0.072(3) 0.072(3) -0.028(2) 0.020(2) -0.024(2)
C10 0.054(2) 0.104(3) 0.035(2) -0.010(2) 0.0023(18) 0.009(2)
C11 0.0335(16) 0.0436(17) 0.0433(19) -0.0114(15) 0.0103(14) -0.0031(13)
C12 0.062(2) 0.049(2) 0.084(3) -0.017(2) 0.032(2) -0.0226(17)
C13 0.050(2) 0.077(3) 0.048(2) -0.011(2) -0.0026(18) 0.0025(19)
C14 0.0349(16) 0.0409(17) 0.049(2) -0.0119(15) 0.0228(15) -0.0036(13)
C15 0.0368(16) 0.0353(16) 0.049(2) -0.0117(14) 0.0206(15) -0.0047(12)
C16 0.0276(14) 0.0366(15) 0.0280(15) -0.0036(12) 0.0111(12) 0.0066(11)
C17 0.0279(14) 0.0372(15) 0.0407(18) -0.0001(13) 0.0169(14) 0.0036(12)
C18 0.0363(15) 0.0290(14) 0.0418(18) -0.0036(13) 0.0180(14) 0.0051(12)
C19 0.0311(15) 0.0391(16) 0.0401(18) -0.0053(14) 0.0124(14) 0.0024(12)
C20 0.0328(15) 0.0361(15) 0.0367(17) -0.0069(13) 0.0127(14) 0.0025(12)
C21 0.0308(14) 0.0346(15) 0.0305(15) -0.0030(12) 0.0131(13) 0.0029(11)
C22 0.0292(15) 0.0477(18) 0.049(2) -0.0158(15) 0.0141(15) -0.0021(13)
C23 0.0404(17) 0.0453(18) 0.052(2) -0.0223(16) 0.0178(16) -0.0020(14)
C24 0.0442(17) 0.0390(16) 0.051(2) -0.0068(15) 0.0248(16) 0.0136(14)
N1S 0.067(2) 0.079(2) 0.062(2) 0.004(2) 0.0159(19) 0.0168(19)
C1S 0.058(2) 0.075(3) 0.048(2) 0.012(2) 0.021(2) 0.018(2)
C2S 0.196(7) 0.102(4) 0.123(5) 0.037(4) 0.111(5) 0.077(4)
N2S 0.070(3) 0.095(4) 0.199(6) 0.014(3) 0.043(4) -0.007(2)
C3S 0.066(3) 0.058(2) 0.085(3) 0.000(2) 0.021(3) 0.001(2)
C4S 0.076(3) 0.090(3) 0.079(3) 0.007(3) 0.026(3) -0.012(3)
N3S 0.086(3) 0.075(3) 0.101(3) -0.041(2) 0.007(3) -0.004(2)
C5S 0.062(2) 0.057(2) 0.062(3) -0.015(2) 0.013(2) 0.0000(19)
C6S 0.061(3) 0.081(3) 0.129(5) -0.055(3) 0.017(3) -0.015(2)
N4S 0.080(3) 0.082(3) 0.060(2) -0.001(2) 0.014(2) 0.000(2)
C7S 0.045(2) 0.052(2) 0.062(3) 0.007(2) 0.008(2) -0.0025(16)
C8S 0.076(3) 0.062(2) 0.054(2) 0.012(2) 0.012(2) -0.004(2)
B1 0.063(3) 0.036(2) 0.049(3) 0.0073(18) 0.028(2) 0.0088(18)
F1 0.085(6) 0.065(5) 0.122(9) -0.009(5) 0.050(6) 0.029(4)
F2 0.062(5) 0.073(6) 0.121(9) 0.006(6) 0.033(5) -0.014(5)
F3 0.121(7) 0.085(6) 0.151(10) 0.067(6) 0.091(7) 0.042(5)
F4 0.215(11) 0.111(8) 0.108(7) -0.041(6) 0.091(7) -0.055(7)
F1A 0.112(8) 0.088(7) 0.092(6) 0.039(6) 0.053(5) 0.033(5)
F2A 0.105(8) 0.101(7) 0.088(6) 0.057(5) 0.063(5) 0.045(5)
F4A 0.066(4) 0.076(5) 0.189(13) -0.039(6) 0.011(5) 0.003(3)
F3A 0.162(9) 0.159(10) 0.064(5) 0.031(6) 0.045(5) 0.029(7)

loop_
_atom_type_symbol
_atom_type_description
_atom_type_scat_dispersion_real
_atom_type_scat_dispersion_imag
_atom_type_scat_source
C C 0.0033 0.0016 'International Tables Vol C Tables 4.2.6.8 and 6.1.1.4'
H H 0.0000 0.0000 'International Tables Vol C Tables 4.2.6.8 and 6.1.1.4'
B B 0.0013 0.0007 'International Tables Vol C Tables 4.2.6.8 and 6.1.1.4'
N N 0.0061 0.0033 'International Tables Vol C Tables 4.2.6.8 and 6.1.1.4'
F F 0.0171 0.0103 'International Tables Vol C Tables 4.2.6.8 and 6.1.1.4'
Br Br -0.2901 2.4595 'International Tables Vol C Tables 4.2.6.8 and 6.1.1.4'
Pd Pd -0.9988 1.0072 'International Tables Vol C Tables 4.2.6.8 and 6.1.1.4'

loop_
_geom_angle_atom_site_label_1
_geom_angle_atom_site_label_2
_geom_angle_atom_site_label_3
_geom_angle
_geom_angle_site_symmetry_3
C1 Pd1 N3 177.34(10) .
C1 Pd1 Br1 87.59(8) .
N3 Pd1 Br1 91.32(7) .
C1 Pd1 Br2 87.42(8) .
N3 Pd1 Br2 93.78(7) .
Br1 Pd1 Br2 174.280(14) .
C1 N1 C2 109.0(2) .
C1 N1 C8 123.6(2) .
C2 N1 C8 127.3(2) .
C1 N2 C7 109.3(2) .
C1 N2 C11 123.2(2) .
C7 N2 C11 127.5(2) .
C18 N3 C14 118.0(2) .
C18 N3 Pd1 123.67(19) .
C14 N3 Pd1 118.31(18) .
C19 N4 C23 121.1(2) .
C19 N4 C24 120.1(3) .
C23 N4 C24 118.8(3) .
N2 C1 N1 108.7(2) .
N2 C1 Pd1 126.1(2) .
N1 C1 Pd1 125.16(19) .
C7 C2 C3 121.5(3) .
C7 C2 N1 106.6(2) .
C3 C2 N1 131.9(3) .
C4 C3 C2 116.4(3) .
C5 C4 C3 122.1(3) .
C4 C5 C6 122.2(3) .
C5 C6 C7 116.4(3) .
C2 C7 C6 121.4(3) .
C2 C7 N2 106.3(2) .
C6 C7 N2 132.2(3) .
N1 C8 C9 111.9(3) .
N1 C8 C10 110.1(3) .
C9 C8 C10 114.5(3) .
N2 C11 C13 110.6(3) .
N2 C11 C12 110.0(3) .
C13 C11 C12 114.5(3) .
N3 C14 C15 122.7(3) .
C14 C15 C16 119.7(3) .
C15 C16 C17 117.5(2) .
C15 C16 C21 120.3(3) .
C17 C16 C21 122.2(2) .
C16 C17 C18 119.3(3) .
N3 C18 C17 122.7(3) .
N4 C19 C20 120.4(3) .
C19 C20 C21 119.9(3) .
C20 C21 C22 118.5(3) .
C20 C21 C16 121.2(2) .
C22 C21 C16 120.3(2) .
C23 C22 C21 119.4(3) .
N4 C23 C22 120.6(3) .
N4 C24 C24 109.9(3) 3_655
N1S C1S C2S 178.4(5) .
N2S C3S C4S 178.7(6) .
N3S C5S C6S 178.6(6) .
N4S C7S C8S 179.3(5) .
F3 B1 F1A 114.9(8) .
F3 B1 F2 114.4(8) .
F1A B1 F2 117.7(11) .
F3 B1 F4A 77.0(7) .
F1A B1 F4A 110.8(8) .
F2 B1 F4A 115.4(9) .
F3 B1 F2A 126.0(8) .
F1A B1 F2A 112.6(7) .
F2 B1 F2A 13.8(11) .
F4A B1 F2A 108.4(7) .
F3 B1 F1 110.8(7) .
F1A B1 F1 15.7(13) .
F2 B1 F1 109.4(7) .
F4A B1 F1 125.7(9) .
F2A B1 F1 107.9(11) .
F3 B1 F3A 31.9(6) .
F1A B1 F3A 110.2(7) .
F2 B1 F3A 93.2(9) .
F4A B1 F3A 107.8(6) .
F2A B1 F3A 106.9(7) .
F1 B1 F3A 98.5(9) .
F3 B1 F4 108.7(6) .
F1A B1 F4 89.5(10) .
F2 B1 F4 108.1(7) .
F4A B1 F4 32.8(5) .
F2A B1 F4 95.7(9) .
F1 B1 F4 105.1(8) .
F3A B1 F4 140.3(6) .

loop_
_geom_bond_atom_site_label_1
_geom_bond_atom_site_label_2
_geom_bond_distance
_geom_bond_site_symmetry_2
Pd1 C1 1.956(3) .
Pd1 N3 2.108(2) .
Pd1 Br1 2.4252(4) .
Pd1 Br2 2.4262(4) .
N1 C1 1.343(3) .
N1 C2 1.402(3) .
N1 C8 1.471(4) .
N2 C1 1.340(4) .
N2 C7 1.402(3) .
N2 C11 1.475(4) .
N3 C18 1.324(4) .
N3 C14 1.343(4) .
N4 C19 1.335(4) .
N4 C23 1.341(4) .
N4 C24 1.492(3) .
C2 C7 1.385(4) .
C2 C3 1.393(4) .
C3 C4 1.379(5) .
C4 C5 1.373(5) .
C5 C6 1.377(4) .
C6 C7 1.395(4) .
C8 C9 1.511(5) .
C8 C10 1.515(5) .
C11 C13 1.506(5) .
C11 C12 1.529(5) .
C14 C15 1.371(4) .
C15 C16 1.386(4) .
C16 C17 1.386(4) .
C16 C21 1.490(4) .
C17 C18 1.390(4) .
C19 C20 1.370(4) .
C20 C21 1.383(4) .
C21 C22 1.388(4) .
C22 C23 1.370(4) .
C24 C24 1.516(6) 3_655
N1S C1S 1.106(5) .
C1S C2S 1.449(6) .
N2S C3S 1.111(5) .
C3S C4S 1.448(6) .
N3S C5S 1.122(5) .
C5S C6S 1.430(6) .
N4S C7S 1.129(5) .
C7S C8S 1.441(6) .
B1 F3 1.318(8) .
B1 F1A 1.338(9) .
B1 F2 1.349(9) .
B1 F4A 1.351(8) .
B1 F2A 1.360(9) .
B1 F1 1.365(9) .
B1 F3A 1.386(9) .
B1 F4 1.387(9) .
